data_9009987
loop_
_publ_author_name
'Yamaguchi, G.'
'Okumiya, M.'
'Ono, S.'

_publ_section_title
;
 Refinement of the structure of tohdite 5Al2O3*H2O
;
_journal_name_full 'Bulletin of the Chemical Society of Japan'
_journal_page_first 2247
_journal_page_last 2249
_journal_paper_doi 10.1246/bcsj.42.2247
_journal_volume 42
_journal_year 1969
_chemical_compound_source Synthetic
_chemical_formula_structural 5[Al2O3]*H2O
_chemical_formula_sum 'Al10 H2 O16'
_chemical_name_mineral Akdalaite
_space_group_IT_number 186
_symmetry_space_group_name_Hall 'P 6c -2c'
_symmetry_space_group_name_H-M 'P 63 m c'
_cell_angle_alpha 90
_cell_angle_beta 90
_cell_angle_gamma 120
_cell_length_a 5.575
_cell_length_b 5.575
_cell_length_c 8.761
_cell_formula_units_Z 1
_cell_volume 235.816
_database_code_amcsd 0012146
_exptl_crystal_density_diffrn 3.703
_cod_database_code 9009987

loop_
_space_group_symop_operation_xyz
x,y,z
-x,-x+y,1/2+z
x-y,x,1/2+z
-y,-x,z
-y,x-y,z
x-y,-y,1/2+z
-x,-y,1/2+z
x,x-y,z
-x+y,-x,z
y,x,1/2+z
y,-x+y,1/2+z
-x+y,y,z

loop_
_atom_site_label
_atom_site_fract_x
_atom_site_fract_y
_atom_site_fract_z
_atom_site_U_iso_or_equiv
Al1 0.16470 0.32940 0.37080 0.00583
Al2 0.66667 0.33333 0.15330 0.00583
Al3 0.33333 0.66667 0.06110 0.00583
O1 0.00000 0.00000 0.00000 0.00583
O2 0.50980 0.01960 0.01430 0.00583
O3 0.82910 0.65820 0.26660 0.00583
O4 0.33333 0.66667 0.26380 0.00583

loop_
_cod_related_entry_id
_cod_related_entry_database
_cod_related_entry_code
1 ChemSpider 2338337
2 AMCSD 0012146
